data_4518795
loop_
_publ_author_name
'Ibrahim, Hamada Mohamed'
'Behbehani, Haider'

_publ_section_title
;
 TFA-catalyzed Q-Tube Reactor-Assisted Strategy for the Synthesis of
 Pyrido[1,2-<i>b</i>][1,2,4]triazine and
 Pyrido[1',2':2,3][1,2,4]triazino[5,6-<i>b</i>]indole Derivatives.
;
_journal_issue 24
_journal_name_full 'ACS omega'
_journal_page_first 16086
_journal_page_last 16099
_journal_paper_doi 10.1021/acsomega.1c01980
_journal_volume 6
_journal_year 2021
_chemical_formula_sum 'C20 H10 Cl N5'
_chemical_formula_weight 355.78
_chemical_name_common Hamada_GH60_14_09_17
_space_group_crystal_system monoclinic
_space_group_IT_number 14
_space_group_name_Hall '-P 2ybc'
_space_group_name_H-M_alt 'P 1 21/c 1'
_atom_sites_solution_hydrogens geom
_atom_sites_solution_primary direct
_atom_sites_solution_secondary difmap
_cell_angle_alpha 90
_cell_angle_beta 91.122(6)
_cell_angle_gamma 90
_cell_formula_units_Z 4
_cell_length_a 16.5160(13)
_cell_length_b 14.1547(11)
_cell_length_c 7.1025(7)
_cell_measurement_reflns_used 4587
_cell_measurement_temperature 296.(2)
_cell_measurement_theta_max 65.8521
_cell_measurement_theta_min 4.1136
_cell_volume 1660.1(2)
_computing_cell_refinement 'SAINT V8.18C (Bruker AXS Inc., 2011)'
_computing_data_collection 'Bruker Instrument Service v2012.4.0.0'
_computing_data_reduction 'SAINT V8.18C (Bruker AXS Inc., 2011)'
_computing_structure_refinement 'SHELXL-97 (Sheldrick, 2008)'
_computing_structure_solution 'SHELXS-97 (Sheldrick, 2008)'
_diffrn_ambient_temperature 296.(2)
_diffrn_detector_area_resol_mean 8.3333
_diffrn_measured_fraction_theta_full 0.983
_diffrn_measured_fraction_theta_max 0.983
_diffrn_measurement_device_type 'Bruker X8 Prospector'
_diffrn_measurement_method 'omega and phi scans'
_diffrn_radiation_monochromator 'mirror optics'
_diffrn_radiation_type 'Cu K\a'
_diffrn_radiation_wavelength 1.54178
_diffrn_reflns_av_R_equivalents 0.0765
_diffrn_reflns_av_sigmaI/netI 0.0892
_diffrn_reflns_limit_h_max 19
_diffrn_reflns_limit_h_min -19
_diffrn_reflns_limit_k_max 16
_diffrn_reflns_limit_k_min -16
_diffrn_reflns_limit_l_max 7
_diffrn_reflns_limit_l_min -8
_diffrn_reflns_number 14423
_diffrn_reflns_theta_full 66.61
_diffrn_reflns_theta_max 66.61
_diffrn_reflns_theta_min 5.36
_diffrn_source_type 'Incoatec Cu-ImS'
_exptl_absorpt_coefficient_mu 2.147
_exptl_absorpt_correction_T_max 0.85
_exptl_absorpt_correction_T_min 0.45
_exptl_absorpt_correction_type multi-scan
_exptl_absorpt_process_details 'SADABS V2008/1 (Bruker AXS Inc.)'
_exptl_crystal_colour 'clear orange'
_exptl_crystal_density_diffrn 1.423
_exptl_crystal_density_method 'not measured'
_exptl_crystal_description Block
_exptl_crystal_F_000 728
_exptl_crystal_size_max 0.320
_exptl_crystal_size_mid 0.180
_exptl_crystal_size_min 0.080
_refine_diff_density_max 0.290
_refine_diff_density_min -0.374
_refine_ls_extinction_method none
_refine_ls_goodness_of_fit_ref 1.129
_refine_ls_hydrogen_treatment mixed
_refine_ls_matrix_type full
_refine_ls_number_parameters 235
_refine_ls_number_reflns 2886
_refine_ls_number_restraints 0
_refine_ls_restrained_S_all 1.129
_refine_ls_R_factor_all 0.1315
_refine_ls_R_factor_gt 0.0627
_refine_ls_shift/su_max 0.000
_refine_ls_shift/su_mean 0.000
_refine_ls_structure_factor_coef Fsqd
_refine_ls_weighting_details 'calc w=1/[\s^2^(Fo^2^)+(0.1059P)^2^+0.0000P] where P=(Fo^2^+2Fc^2^)/3'
_refine_ls_weighting_scheme calc
_refine_ls_wR_factor_gt 0.1646
_refine_ls_wR_factor_ref 0.1904
_reflns_number_gt 1830
_reflns_number_total 2886
_reflns_threshold_expression >2sigma(I)
_cod_data_source_file ao1c01980_si_007.cif
_cod_data_source_block I
_cod_depositor_comments 'Adding full bibliography for 4518794--4518800.cif.'
_cod_database_code 4518795

loop_
_space_group_symop_operation_xyz
'x, y, z'
'-x, y+1/2, -z+1/2'
'-x, -y, -z'
'x, -y-1/2, z-1/2'

loop_
_atom_site_type_symbol
_atom_site_label
_atom_site_fract_x
_atom_site_fract_y
_atom_site_fract_z
_atom_site_U_iso_or_equiv
_atom_site_adp_type
_atom_site_calc_flag
_atom_site_refinement_flags
_atom_site_occupancy
_atom_site_disorder_assembly
_atom_site_disorder_group
Cl Cl1 -0.00131(7) 0.12639(8) 1.0632(2) 0.1007(5) Uani d . 1 . .
C C3 0.2304(2) 0.0546(2) 1.0490(4) 0.0547(9) Uani d . 1 . .
H H3 0.265 0.014 1.1147 0.066 Uiso calc R 1 . .
N N3 0.57951(15) 0.05557(14) 0.6654(3) 0.0472(6) Uani d . 1 . .
N N4 0.51628(14) 0.24497(14) 0.6905(3) 0.0431(6) Uani d . 1 . .
N N5 0.64429(15) 0.28851(15) 0.5679(3) 0.0475(6) Uani d . 1 . .
N N2 0.50369(15) 0.07728(13) 0.7315(3) 0.0436(6) Uani d . 1 . .
C C1 0.0991(2) 0.1185(2) 1.0000(6) 0.0641(10) Uani d . 1 . .
C C2 0.1506(2) 0.0597(2) 1.0983(5) 0.0657(10) Uani d . 1 . .
H H2 0.1316 0.0235 1.1975 0.079 Uiso calc R 1 . .
C C4 0.2606(2) 0.10860(19) 0.9033(4) 0.0481(8) Uani d . 1 . .
C C7 0.34616(19) 0.10102(18) 0.8523(4) 0.0453(7) Uani d . 1 . .
C C8 0.38230(19) 0.00989(17) 0.8413(4) 0.0469(8) Uani d . 1 . .
H H8 0.3528 -0.0433 0.8748 0.056 Uiso calc R 1 . .
C C9 0.45817(19) 0.00035(17) 0.7833(4) 0.0490(8) Uani d . 1 . .
H H9 0.4809 -0.0597 0.7777 0.059 Uiso calc R 1 . .
C C13 0.6205(2) 0.12863(17) 0.6161(4) 0.0439(8) Uani d . 1 . .
C C14 0.6997(2) 0.13547(18) 0.5408(4) 0.0455(8) Uani d . 1 . .
C C15 0.7593(2) 0.0702(2) 0.4955(4) 0.0563(9) Uani d . 1 . .
H H15 0.7507 0.0057 0.5107 0.068 Uiso calc R 1 . .
C C16 0.8312(2) 0.1036(2) 0.4278(5) 0.0670(10) Uani d . 1 . .
H H16 0.8718 0.0615 0.3953 0.08 Uiso calc R 1 . .
C C10 0.39384(18) 0.17770(16) 0.8094(4) 0.0406(7) Uani d . 1 . .
C C12 0.47426(19) 0.16882(16) 0.7427(4) 0.0419(7) Uani d . 1 . .
C C20 0.59064(18) 0.22693(17) 0.6277(4) 0.0416(7) Uani d . 1 . .
C C19 0.71165(19) 0.23357(19) 0.5175(4) 0.0454(7) Uani d . 1 . .
C C17 0.8434(2) 0.2009(2) 0.4075(5) 0.0629(9) Uani d . 1 . .
H H17 0.8927 0.2221 0.3624 0.075 Uiso calc R 1 . .
C C18 0.7853(2) 0.2662(2) 0.4516(4) 0.0542(8) Uani d . 1 . .
H H18 0.795 0.3305 0.4378 0.065 Uiso calc R 1 . .
C C11 0.36537(19) 0.27235(18) 0.8361(4) 0.0475(8) Uani d . 1 . .
N N1 0.34071(18) 0.34632(17) 0.8684(4) 0.0633(9) Uani d . 1 . .
C C5 0.2066(2) 0.1662(2) 0.8025(5) 0.0631(10) Uani d . 1 . .
H H5 0.225 0.2017 0.7018 0.076 Uiso calc R 1 . .
C C6 0.1265(2) 0.1711(2) 0.8506(6) 0.0724(11) Uani d . 1 . .
H H6 0.0909 0.2096 0.7826 0.087 Uiso calc R 1 . .

loop_
_atom_site_aniso_label
_atom_site_aniso_U_11
_atom_site_aniso_U_22
_atom_site_aniso_U_33
_atom_site_aniso_U_12
_atom_site_aniso_U_13
_atom_site_aniso_U_23
Cl1 0.0585(7) 0.0936(8) 0.1511(13) 0.0077(5) 0.0316(7) 0.0031(7)
C3 0.056(2) 0.0532(17) 0.055(2) -0.0024(14) 0.0067(17) 0.0070(14)
N3 0.0510(16) 0.0375(12) 0.0536(15) 0.0031(10) 0.0118(12) -0.0005(10)
N4 0.0511(17) 0.0350(11) 0.0431(14) -0.0001(10) 0.0034(12) 0.0023(9)
N5 0.0541(17) 0.0399(12) 0.0485(15) -0.0035(10) 0.0027(12) 0.0010(10)
N2 0.0519(16) 0.0308(11) 0.0486(15) -0.0002(9) 0.0106(12) -0.0005(9)
C1 0.048(2) 0.0593(18) 0.086(3) -0.0026(15) 0.010(2) -0.0038(17)
C2 0.061(3) 0.068(2) 0.069(2) -0.0067(17) 0.0142(19) 0.0067(17)
C4 0.054(2) 0.0419(14) 0.0489(19) -0.0003(12) 0.0061(15) -0.0025(13)
C7 0.055(2) 0.0398(14) 0.0407(16) -0.0006(12) 0.0020(14) 0.0005(12)
C8 0.055(2) 0.0343(13) 0.0519(18) -0.0032(12) 0.0048(15) 0.0015(12)
C9 0.063(2) 0.0319(13) 0.0520(18) -0.0036(12) 0.0073(16) 0.0014(11)
C13 0.055(2) 0.0352(13) 0.0419(17) 0.0014(12) 0.0047(15) -0.0036(11)
C14 0.051(2) 0.0429(14) 0.0431(17) 0.0001(12) 0.0064(15) -0.0008(12)
C15 0.061(2) 0.0526(17) 0.056(2) 0.0021(14) 0.0104(17) -0.0024(14)
C16 0.063(3) 0.069(2) 0.070(2) 0.0035(17) 0.0182(19) -0.0015(18)
C10 0.0496(19) 0.0354(13) 0.0370(16) 0.0015(11) 0.0051(13) -0.0006(10)
C12 0.060(2) 0.0304(12) 0.0358(15) 0.0036(12) 0.0035(14) -0.0006(10)
C20 0.052(2) 0.0360(13) 0.0369(15) -0.0012(12) -0.0003(14) -0.0001(11)
C19 0.053(2) 0.0465(15) 0.0370(16) -0.0030(13) -0.0009(14) 0.0013(12)
C17 0.061(2) 0.075(2) 0.054(2) -0.0070(17) 0.0131(18) 0.0019(16)
C18 0.058(2) 0.0573(17) 0.0471(18) -0.0123(15) 0.0043(16) 0.0033(14)
C11 0.053(2) 0.0384(15) 0.0509(18) 0.0024(12) 0.0075(15) 0.0018(12)
N1 0.072(2) 0.0447(14) 0.074(2) 0.0059(13) 0.0088(16) -0.0006(12)
C5 0.060(2) 0.0586(18) 0.071(2) 0.0025(16) 0.0078(19) 0.0139(16)
C6 0.062(3) 0.065(2) 0.090(3) 0.0083(18) 0.000(2) 0.0134(19)

loop_
_atom_type_symbol
_atom_type_description
_atom_type_scat_dispersion_real
_atom_type_scat_dispersion_imag
_atom_type_scat_source
C C 0.0181 0.0091 'International Tables Vol C Tables 4.2.6.8 and 6.1.1.4'
H H 0.0000 0.0000 'International Tables Vol C Tables 4.2.6.8 and 6.1.1.4'
N N 0.0311 0.0180 'International Tables Vol C Tables 4.2.6.8 and 6.1.1.4'
Cl Cl 0.3639 0.7018 'International Tables Vol C Tables 4.2.6.8 and 6.1.1.4'

loop_
_geom_angle_atom_site_label_1
_geom_angle_atom_site_label_2
_geom_angle_atom_site_label_3
_geom_angle_site_symmetry_1
_geom_angle_site_symmetry_3
_geom_angle
_geom_angle_publ_flag
C2 C3 C4 . . 121.5(3) ?
C2 C3 H3 . . 119.2 ?
C4 C3 H3 . . 119.2 ?
C13 N3 N2 . . 113.5(2) ?
C12 N4 C20 . . 115.0(2) ?
C20 N5 C19 . . 104.8(2) ?
C9 N2 N3 . . 114.7(2) ?
C9 N2 C12 . . 122.0(2) ?
N3 N2 C12 . . 123.3(2) ?
C2 C1 C6 . . 120.7(3) ?
C2 C1 Cl1 . . 119.7(3) ?
C6 C1 Cl1 . . 119.7(3) ?
C1 C2 C3 . . 119.4(3) ?
C1 C2 H2 . . 120.3 ?
C3 C2 H2 . . 120.3 ?
C3 C4 C5 . . 118.0(3) ?
C3 C4 C7 . . 120.4(3) ?
C5 C4 C7 . . 121.6(3) ?
C10 C7 C8 . . 117.3(3) ?
C10 C7 C4 . . 123.6(2) ?
C8 C7 C4 . . 119.1(2) ?
C9 C8 C7 . . 120.4(2) ?
C9 C8 H8 . . 119.8 ?
C7 C8 H8 . . 119.8 ?
C8 C9 N2 . . 121.6(2) ?
C8 C9 H9 . . 119.2 ?
N2 C9 H9 . . 119.2 ?
N3 C13 C14 . . 130.3(2) ?
N3 C13 C20 . . 124.2(3) ?
C14 C13 C20 . . 105.4(2) ?
C15 C14 C19 . . 121.6(3) ?
C15 C14 C13 . . 134.4(3) ?
C19 C14 C13 . . 104.0(2) ?
C16 C15 C14 . . 118.1(3) ?
C16 C15 H15 . . 120.9 ?
C14 C15 H15 . . 120.9 ?
C15 C16 C17 . . 120.2(3) ?
C15 C16 H16 . . 119.9 ?
C17 C16 H16 . . 119.9 ?
C7 C10 C12 . . 123.0(2) ?
C7 C10 C11 . . 121.1(3) ?
C12 C10 C11 . . 115.9(2) ?
N4 C12 N2 . . 123.5(2) ?
N4 C12 C10 . . 120.9(2) ?
N2 C12 C10 . . 115.6(2) ?
N5 C20 N4 . . 127.4(2) ?
N5 C20 C13 . . 112.2(2) ?
N4 C20 C13 . . 120.4(2) ?
C18 C19 N5 . . 127.0(3) ?
C18 C19 C14 . . 119.4(3) ?
N5 C19 C14 . . 113.6(3) ?
C18 C17 C16 . . 122.4(3) ?
C18 C17 H17 . . 118.8 ?
C16 C17 H17 . . 118.8 ?
C17 C18 C19 . . 118.2(3) ?
C17 C18 H18 . . 120.9 ?
C19 C18 H18 . . 120.9 ?
N1 C11 C10 . . 175.6(3) ?
C6 C5 C4 . . 120.7(3) ?
C6 C5 H5 . . 119.7 ?
C4 C5 H5 . . 119.7 ?
C5 C6 C1 . . 119.7(4) ?
C5 C6 H6 . . 120.1 ?
C1 C6 H6 . . 120.1 ?

loop_
_geom_bond_atom_site_label_1
_geom_bond_atom_site_label_2
_geom_bond_site_symmetry_2
_geom_bond_distance
_geom_bond_publ_flag
Cl1 C1 . 1.731(3) ?
C3 C2 . 1.372(4) ?
C3 C4 . 1.388(4) ?
C3 H3 . 0.93 ?
N3 C13 . 1.288(3) ?
N3 N2 . 1.381(3) ?
N4 C12 . 1.338(3) ?
N4 C20 . 1.339(3) ?
N5 C20 . 1.319(3) ?
N5 C19 . 1.410(4) ?
N2 C9 . 1.377(3) ?
N2 C12 . 1.387(3) ?
C1 C2 . 1.371(5) ?
C1 C6 . 1.380(5) ?
C2 H2 . 0.93 ?
C4 C5 . 1.395(5) ?
C4 C7 . 1.469(4) ?
C7 C10 . 1.379(4) ?
C7 C8 . 1.424(4) ?
C8 C9 . 1.334(4) ?
C8 H8 . 0.93 ?
C9 H9 . 0.93 ?
C13 C14 . 1.427(4) ?
C13 C20 . 1.479(3) ?
C14 C15 . 1.392(4) ?
C14 C19 . 1.413(4) ?
C15 C16 . 1.373(4) ?
C15 H15 . 0.93 ?
C16 C17 . 1.399(5) ?
C16 H16 . 0.93 ?
C10 C12 . 1.424(4) ?
C10 C11 . 1.434(4) ?
C19 C18 . 1.391(4) ?
C17 C18 . 1.373(4) ?
C17 H17 . 0.93 ?
C18 H18 . 0.93 ?
C11 N1 . 1.148(3) ?
C5 C6 . 1.375(5) ?
C5 H5 . 0.93 ?
C6 H6 . 0.93 ?

loop_
_geom_torsion_atom_site_label_1
_geom_torsion_atom_site_label_2
_geom_torsion_atom_site_label_3
_geom_torsion_atom_site_label_4
_geom_torsion_site_symmetry_1
_geom_torsion_site_symmetry_2
_geom_torsion_site_symmetry_3
_geom_torsion_site_symmetry_4
_geom_torsion
_geom_torsion_publ_flag
C13 N3 N2 C9 . . . . 179.3(3) ?
C13 N3 N2 C12 . . . . 0.4(4) ?
C6 C1 C2 C3 . . . . 1.1(6) ?
Cl1 C1 C2 C3 . . . . -179.2(3) ?
C4 C3 C2 C1 . . . . 0.9(5) ?
C2 C3 C4 C5 . . . . -2.4(5) ?
C2 C3 C4 C7 . . . . -179.4(3) ?
C3 C4 C7 C10 . . . . -138.1(3) ?
C5 C4 C7 C10 . . . . 45.0(5) ?
C3 C4 C7 C8 . . . . 43.6(4) ?
C5 C4 C7 C8 . . . . -133.4(3) ?
C10 C7 C8 C9 . . . . -2.9(4) ?
C4 C7 C8 C9 . . . . 175.5(3) ?
C7 C8 C9 N2 . . . . -0.4(5) ?
N3 N2 C9 C8 . . . . -176.8(3) ?
C12 N2 C9 C8 . . . . 2.2(5) ?
N2 N3 C13 C14 . . . . -179.5(3) ?
N2 N3 C13 C20 . . . . 0.0(5) ?
N3 C13 C14 C15 . . . . -0.3(6) ?
C20 C13 C14 C15 . . . . -179.8(4) ?
N3 C13 C14 C19 . . . . -179.3(4) ?
C20 C13 C14 C19 . . . . 1.1(3) ?
C19 C14 C15 C16 . . . . 0.4(5) ?
C13 C14 C15 C16 . . . . -178.5(3) ?
C14 C15 C16 C17 . . . . 0.6(5) ?
C8 C7 C10 C12 . . . . 4.6(4) ?
C4 C7 C10 C12 . . . . -173.8(3) ?
C8 C7 C10 C11 . . . . -173.2(3) ?
C4 C7 C10 C11 . . . . 8.4(5) ?
C20 N4 C12 N2 . . . . -0.9(4) ?
C20 N4 C12 C10 . . . . -179.0(3) ?
C9 N2 C12 N4 . . . . -178.8(3) ?
N3 N2 C12 N4 . . . . 0.1(5) ?
C9 N2 C12 C10 . . . . -0.6(4) ?
N3 N2 C12 C10 . . . . 178.3(3) ?
C7 C10 C12 N4 . . . . 175.3(3) ?
C11 C10 C12 N4 . . . . -6.7(4) ?
C7 C10 C12 N2 . . . . -2.9(4) ?
C11 C10 C12 N2 . . . . 175.1(3) ?
C19 N5 C20 N4 . . . . -179.7(3) ?
C19 N5 C20 C13 . . . . -0.8(4) ?
C12 N4 C20 N5 . . . . -180.0(3) ?
C12 N4 C20 C13 . . . . 1.2(4) ?
N3 C13 C20 N5 . . . . -179.8(3) ?
C14 C13 C20 N5 . . . . -0.2(4) ?
N3 C13 C20 N4 . . . . -0.8(5) ?
C14 C13 C20 N4 . . . . 178.8(3) ?
C20 N5 C19 C18 . . . . -177.8(3) ?
C20 N5 C19 C14 . . . . 1.6(4) ?
C15 C14 C19 C18 . . . . -1.5(5) ?
C13 C14 C19 C18 . . . . 177.7(3) ?
C15 C14 C19 N5 . . . . 179.1(3) ?
C13 C14 C19 N5 . . . . -1.7(4) ?
C15 C16 C17 C18 . . . . -0.6(6) ?
C16 C17 C18 C19 . . . . -0.5(5) ?
N5 C19 C18 C17 . . . . -179.2(3) ?
C14 C19 C18 C17 . . . . 1.5(5) ?
C7 C10 C11 N1 . . . . 44.(5) ?
C12 C10 C11 N1 . . . . -134.(5) ?
C3 C4 C5 C6 . . . . 1.9(5) ?
C7 C4 C5 C6 . . . . 178.9(3) ?
C4 C5 C6 C1 . . . . 0.0(6) ?
C2 C1 C6 C5 . . . . -1.6(6) ?
Cl1 C1 C6 C5 . . . . 178.8(3) ?
